data_2001839
loop_
_publ_author_name
'Gougeon, P.'
'Potel, M.'

_publ_section_title
;
 Cs~4~Mo~21~S~25~: a new structure type containing Mo~9~ and Mo~12~
 condensed clusters
;
_journal_issue 3
_journal_name_full 'Acta Crystallographica Section C'
_journal_page_first 427
_journal_page_last 430
_journal_paper_doi 10.1107/S0108270192006036
_journal_volume 49
_journal_year 1993
_chemical_formula_sum 'Cs4 Mo21 S25'
_chemical_formula_weight 3347.96
_symmetry_cell_setting trigonal
_symmetry_space_group_name_Hall '-R 3 2"c'
_symmetry_space_group_name_H-M 'R -3 c'
_cell_angle_alpha 90
_cell_angle_beta 90
_cell_angle_gamma 120
_cell_formula_units_Z 6
_cell_length_a 9.4543(5)
_cell_length_b 9.4543(5)
_cell_length_c 83.200(10)
_cell_volume 6440.4(9)
_diffrn_radiation_type Mo
_diffrn_radiation_wavelength 0.71073
_exptl_absorpt_coefficient_mu 10.26
_exptl_crystal_density_diffrn 5.179
_exptl_crystal_F_000 9012
_cod_data_source_file du1004.cif
_cod_data_source_block du1004_structure_1_of_1
_cod_original_cell_volume 6440.0(10)
_cod_original_sg_symbol_H-M 'R -3 c {hexagonal axes}'
_cod_database_code 2001839

loop_
_atom_site_label
_atom_site_fract_x
_atom_site_fract_y
_atom_site_fract_z
Mo(1) .14945(8) -.02117(8) .459730(10)
Mo(2) -.01714(8) -.17204(8) .487050(10)
Mo(3) .16015(8) -.00661(8) .222630(10)
Mo(4) -.16410(10) .000 .250
S(1) .2826(2) .3204(2) .03793(2)
S(2) .6992(2) .0492(2) .31964(3)
S(3) .3029(2) .2890(2) .22534(2)
S(4) .3011(3) .000 .250
S(5) .000 .000 .06249(4)
S(6) .000 .000 .20032(4)
Cs(1) .000 .000 .157830(10)
Cs(2) .000 .000 .102540(10)
